data_4307791
loop_
_publ_author_name
'Jari Konu'
'Maravanji S. Balakrishna'
'Tristram Chivers'
'Thomas W. Swaddle'

_publ_contact_author 'Professor Tristram Chivers'
_publ_contact_author_email chivers@ucalgary.ca
_publ_section_title
;
New Bonding Modes for Boraamidinate Ligands in Heavy Group 15 Complexes:
Fluxional Behavior of the 1:2 Complexes, LiM[PhB(NtBu)2]2 (M = As, Sb, Bi)
;
_journal_name_full 'Inorganic Chemistry'
_journal_page_first 2627
_journal_page_last 2636
_journal_paper_doi 10.1021/ic0622757
_journal_volume 46
_journal_year 2007
_chemical_formula_moiety 'C14 H23 B Bi Cl N2'
_chemical_formula_sum 'C14 H23 B Bi Cl N2'
_chemical_formula_weight 474.58
_chemical_name_systematic
;
 ?
;
_space_group_IT_number 12
_symmetry_cell_setting monoclinic
_symmetry_space_group_name_Hall '-C 2y'
_symmetry_space_group_name_H-M 'C 1 2/m 1'
_atom_sites_solution_hydrogens geom
_atom_sites_solution_primary direct
_atom_sites_solution_secondary difmap
_audit_creation_method SHELXL-97
_cell_angle_alpha 90.00
_cell_angle_beta 92.13(3)
_cell_angle_gamma 90.00
_cell_formula_units_Z 4
_cell_length_a 33.164(7)
_cell_length_b 9.3408(19)
_cell_length_c 5.5395(11)
_cell_measurement_reflns_used 2898
_cell_measurement_temperature 173(2)
_cell_measurement_theta_max 25.01
_cell_measurement_theta_min 2.86
_cell_volume 1714.8(6)
_computing_cell_refinement 'HKL Scalepack (Otwinowski & Minor 1997)'
_computing_data_collection 'Collect (Nonius BV, 1997-2000)'
_computing_data_reduction DENZO-SMN
_computing_molecular_graphics 'DIAMOND (Brandenburg & Berndt, 1999)'
_computing_publication_material 'WinGX v1.70-01 (L. J. Farrugia)'
_computing_structure_refinement 'SHELXL-97 (Sheldrick, 1997)'
_computing_structure_solution 'SHELXS-97 (Sheldrick, 1997)'
_diffrn_ambient_temperature 173(2)
_diffrn_measured_fraction_theta_full 0.990
_diffrn_measured_fraction_theta_max 0.990
_diffrn_measurement_device_type 'KappaCCD (Nonius, FR540C)'
_diffrn_measurement_method 'phi\omega scans'
_diffrn_radiation_monochromator 'horizonally mounted graphite crystal'
_diffrn_radiation_source 'Enraf Nonius FR590D, fine-focus sealed tube'
_diffrn_radiation_type MoK\a
_diffrn_radiation_wavelength 0.71073
_diffrn_reflns_av_R_equivalents 0.0423
_diffrn_reflns_av_sigmaI/netI 0.0547
_diffrn_reflns_limit_h_max 39
_diffrn_reflns_limit_h_min -39
_diffrn_reflns_limit_k_max 10
_diffrn_reflns_limit_k_min -10
_diffrn_reflns_limit_l_max 6
_diffrn_reflns_limit_l_min -6
_diffrn_reflns_number 2898
_diffrn_reflns_theta_full 25.01
_diffrn_reflns_theta_max 25.01
_diffrn_reflns_theta_min 2.86
_diffrn_standards_number 0
_exptl_absorpt_coefficient_mu 10.427
_exptl_absorpt_correction_T_max 0.8186
_exptl_absorpt_correction_T_min 0.3676
_exptl_absorpt_correction_type integration
_exptl_absorpt_process_details 'SADABS (SHELXTL-NT v5.1, Bruker)'
_exptl_crystal_colour orange
_exptl_crystal_density_diffrn 1.838
_exptl_crystal_density_method 'not measured'
_exptl_crystal_description plate
_exptl_crystal_F_000 904
_exptl_crystal_size_max 0.12
_exptl_crystal_size_mid 0.08
_exptl_crystal_size_min 0.02
_refine_diff_density_max 1.471
_refine_diff_density_min -1.691
_refine_diff_density_rms 0.204
_refine_ls_extinction_coef 0.00133(19)
_refine_ls_extinction_expression Fc^*^=kFc[1+0.001xFc^2^\l^3^/sin(2\q)]^-1/4^
_refine_ls_extinction_method SHELXL
_refine_ls_goodness_of_fit_ref 1.215
_refine_ls_hydrogen_treatment constr
_refine_ls_matrix_type full
_refine_ls_number_parameters 167
_refine_ls_number_reflns 1602
_refine_ls_number_restraints 0
_refine_ls_restrained_S_all 1.215
_refine_ls_R_factor_all 0.0565
_refine_ls_R_factor_gt 0.0441
_refine_ls_shift/su_max 0.001
_refine_ls_shift/su_mean 0.000
_refine_ls_structure_factor_coef Fsqd
_refine_ls_weighting_details 'calc w=1/[\s^2^(Fo^2^)+(0.0091P)^2^+47.6386P] where P=(Fo^2^+2Fc^2^)/3'
_refine_ls_weighting_scheme calc
_refine_ls_wR_factor_gt 0.0973
_refine_ls_wR_factor_ref 0.1010
_reflns_number_gt 1404
_reflns_number_total 1602
_reflns_threshold_expression >2sigma(I)
_cod_data_source_file ic0622757si20070112_014747_3.cif
_cod_data_source_block compound_1c
_cod_original_sg_symbol_H-M 'C 2/m'
_cod_database_code 4307791

loop_
_symmetry_equiv_pos_as_xyz
'x, y, z'
'-x, y, -z'
'x+1/2, y+1/2, z'
'-x+1/2, y+1/2, -z'
'-x, -y, -z'
'x, -y, z'
'-x+1/2, -y+1/2, -z'
'x+1/2, -y+1/2, z'

loop_
_atom_site_label
_atom_site_type_symbol
_atom_site_fract_x
_atom_site_fract_y
_atom_site_fract_z
_atom_site_U_iso_or_equiv
_atom_site_adp_type
_atom_site_occupancy
_atom_site_symmetry_multiplicity
_atom_site_calc_flag
_atom_site_refinement_flags
_atom_site_disorder_assembly
_atom_site_disorder_group
Bi1 Bi 0.560022(19) 0.5000 0.80227(9) 0.0309(3) Uani 1 2 d S . .
N2 N 0.6245(3) 0.5000 0.7859(19) 0.027(3) Uani 1 2 d S . .
Cl1 Cl 0.55173(18) 0.4188(7) 1.2537(8) 0.0454(15) Uani 0.50 1 d P A -1
N1 N 0.5870(5) 0.7005(18) 0.880(3) 0.031(4) Uani 0.50 1 d P . -1
B1 B 0.6260(9) 0.656(3) 0.795(4) 0.035(7) Uani 0.50 1 d P . -1
C1 C 0.5672(7) 0.841(3) 0.915(4) 0.039(5) Uani 0.50 1 d P . -1
C2 C 0.5962(7) 0.938(2) 1.063(3) 0.042(6) Uani 0.50 1 d P . -1
H2A H 0.6046 0.8884 1.2129 0.062 Uiso 0.50 1 calc PR . -1
H2B H 0.5825 1.0272 1.1023 0.062 Uiso 0.50 1 calc PR . -1
H2C H 0.6199 0.9587 0.9692 0.062 Uiso 0.50 1 calc PR . -1
C3 C 0.5543(8) 0.913(3) 0.685(3) 0.050(7) Uani 0.50 1 d P . -1
H3A H 0.5360 0.8499 0.5920 0.076 Uiso 0.50 1 calc PR . -1
H3B H 0.5780 0.9340 0.5912 0.076 Uiso 0.50 1 calc PR . -1
H3C H 0.5403 1.0025 0.7215 0.076 Uiso 0.50 1 calc PR . -1
C4 C 0.5305(7) 0.824(3) 1.076(4) 0.047(6) Uani 0.50 1 d P . -1
H4A H 0.5391 0.7767 1.2278 0.071 Uiso 0.50 1 calc PR . -1
H4B H 0.5099 0.7650 0.9922 0.071 Uiso 0.50 1 calc PR . -1
H4C H 0.5192 0.9180 1.1116 0.071 Uiso 0.50 1 calc PR . -1
C5 C 0.6526(7) 0.393(2) 0.699(4) 0.034(5) Uani 0.50 1 d P . -1
C6 C 0.6626(8) 0.420(3) 0.438(4) 0.050(7) Uani 0.50 1 d P . -1
H6A H 0.6895 0.4630 0.4315 0.076 Uiso 0.50 1 calc PR . -1
H6B H 0.6426 0.4856 0.3641 0.076 Uiso 0.50 1 calc PR . -1
H6C H 0.6621 0.3294 0.3489 0.076 Uiso 0.50 1 calc PR . -1
C7 C 0.6904(8) 0.403(3) 0.847(5) 0.063(8) Uani 0.50 1 d P . -1
H7A H 0.7115 0.4446 0.7507 0.095 Uiso 0.50 1 calc PR . -1
H7B H 0.6986 0.3065 0.9005 0.095 Uiso 0.50 1 calc PR . -1
H7C H 0.6861 0.4629 0.9885 0.095 Uiso 0.50 1 calc PR . -1
C8 C 0.6309(10) 0.256(3) 0.724(5) 0.054(7) Uani 0.50 1 d P . -1
H8A H 0.6453 0.1800 0.6414 0.082 Uiso 0.50 1 calc PR . -1
H8B H 0.6035 0.2651 0.6526 0.082 Uiso 0.50 1 calc PR . -1
H8C H 0.6293 0.2318 0.8960 0.082 Uiso 0.50 1 calc PR . -1
C9 C 0.6596(8) 0.757(3) 0.709(4) 0.031(5) Uani 0.50 1 d P . -1
C10 C 0.6584(6) 0.808(3) 0.471(4) 0.041(6) Uani 0.50 1 d P . -1
H10 H 0.6372 0.7766 0.3639 0.050 Uiso 0.50 1 calc PR . -1
C11 C 0.6868(7) 0.903(3) 0.385(4) 0.047(6) Uani 0.50 1 d P . -1
H11 H 0.6842 0.9377 0.2242 0.056 Uiso 0.50 1 calc PR . -1
C12 C 0.7192(8) 0.948(3) 0.537(3) 0.052(8) Uani 0.50 1 d P . -1
H12 H 0.7394 1.0097 0.4784 0.063 Uiso 0.50 1 calc PR . -1
C13 C 0.7209(8) 0.900(3) 0.773(4) 0.050(7) Uani 0.50 1 d P . -1
H13 H 0.7415 0.9334 0.8826 0.060 Uiso 0.50 1 calc PR . -1
C14 C 0.6926(8) 0.802(3) 0.851(4) 0.046(6) Uani 0.50 1 d P . -1
H14 H 0.6959 0.7644 1.0101 0.056 Uiso 0.50 1 calc PR . -1

loop_
_atom_site_aniso_label
_atom_site_aniso_U_11
_atom_site_aniso_U_22
_atom_site_aniso_U_33
_atom_site_aniso_U_23
_atom_site_aniso_U_13
_atom_site_aniso_U_12
Bi1 0.0342(4) 0.0392(4) 0.0194(3) 0.000 0.0017(2) 0.000
N2 0.018(6) 0.041(7) 0.021(5) 0.000 -0.001(5) 0.000
Cl1 0.057(4) 0.061(4) 0.018(2) 0.008(2) -0.001(2) -0.009(3)
N1 0.028(10) 0.034(10) 0.031(8) -0.009(8) 0.006(7) 0.004(8)
B1 0.05(2) 0.031(15) 0.021(11) 0.010(12) -0.015(12) -0.018(14)
C1 0.040(14) 0.039(13) 0.038(11) -0.006(10) 0.008(10) -0.007(11)
C2 0.062(16) 0.038(12) 0.026(10) -0.002(9) 0.013(10) 0.001(11)
C3 0.063(17) 0.068(17) 0.021(10) 0.010(11) 0.006(10) 0.021(14)
C4 0.050(16) 0.043(14) 0.049(13) -0.009(11) 0.010(11) 0.000(12)
C5 0.040(14) 0.037(12) 0.025(10) 0.008(9) 0.020(10) 0.006(11)
C6 0.066(17) 0.055(15) 0.031(11) 0.020(11) 0.025(11) 0.027(14)
C7 0.048(17) 0.08(2) 0.059(16) -0.024(15) 0.006(13) 0.028(16)
C8 0.06(2) 0.043(18) 0.062(18) -0.003(15) 0.011(16) -0.011(17)
C9 0.026(13) 0.040(13) 0.028(10) 0.001(9) 0.006(10) 0.003(11)
C10 0.015(11) 0.077(18) 0.032(11) 0.006(11) 0.000(9) -0.005(11)
C11 0.036(14) 0.056(16) 0.049(13) 0.021(12) 0.006(11) -0.015(12)
C12 0.060(16) 0.07(2) 0.025(10) 0.009(10) 0.014(10) -0.004(12)
C13 0.050(16) 0.066(17) 0.033(12) -0.010(12) -0.006(11) -0.013(14)
C14 0.060(17) 0.053(15) 0.026(10) 0.014(10) 0.002(10) -0.024(13)

loop_
_atom_type_symbol
_atom_type_description
_atom_type_scat_dispersion_real
_atom_type_scat_dispersion_imag
_atom_type_scat_source
C C 0.0033 0.0016 'International Tables Vol C Tables 4.2.6.8 and 6.1.1.4'
H H 0.0000 0.0000 'International Tables Vol C Tables 4.2.6.8 and 6.1.1.4'
B B 0.0013 0.0007 'International Tables Vol C Tables 4.2.6.8 and 6.1.1.4'
N N 0.0061 0.0033 'International Tables Vol C Tables 4.2.6.8 and 6.1.1.4'
Cl Cl 0.1484 0.1585 'International Tables Vol C Tables 4.2.6.8 and 6.1.1.4'
Bi Bi -4.1077 10.2566 'International Tables Vol C Tables 4.2.6.8 and 6.1.1.4'

loop_
_geom_angle_atom_site_label_1
_geom_angle_atom_site_label_2
_geom_angle_atom_site_label_3
_geom_angle
_geom_angle_site_symmetry_1
_geom_angle_site_symmetry_3
_geom_angle_publ_flag
N1 Bi1 N1 124.9(9) 6_565 . ?
N1 Bi1 N2 66.0(4) 6_565 . ?
N1 Bi1 N2 66.0(4) . . ?
N1 Bi1 B1 33.5(9) 6_565 6_565 ?
N1 Bi1 B1 98.6(8) . 6_565 ?
N2 Bi1 B1 33.7(8) . 6_565 ?
N1 Bi1 B1 98.6(8) 6_565 . ?
N1 Bi1 B1 33.5(9) . . ?
N2 Bi1 B1 33.7(8) . . ?
B1 Bi1 B1 67.4(15) 6_565 . ?
N1 Bi1 Cl1 96.9(4) 6_565 6_565 ?
N1 Bi1 Cl1 67.0(4) . 6_565 ?
N2 Bi1 Cl1 100.3(3) . 6_565 ?
B1 Bi1 Cl1 106.9(5) 6_565 6_565 ?
B1 Bi1 Cl1 88.4(6) . 6_565 ?
N1 Bi1 Cl1 67.0(4) 6_565 . ?
N1 Bi1 Cl1 96.9(4) . . ?
N2 Bi1 Cl1 100.3(3) . . ?
B1 Bi1 Cl1 88.4(6) 6_565 . ?
B1 Bi1 Cl1 106.9(5) . . ?
Cl1 Bi1 Cl1 33.4(3) 6_565 . ?
C5 N2 C5 86.7(19) 6_565 . ?
C5 N2 B1 132.5(19) 6_565 6_565 ?
C5 N2 B1 45.9(14) . 6_565 ?
C5 N2 B1 45.9(14) 6_565 . ?
C5 N2 B1 132.5(19) . . ?
B1 N2 B1 175(2) 6_565 . ?
C5 N2 Bi1 131.5(10) 6_565 . ?
C5 N2 Bi1 131.5(10) . . ?
B1 N2 Bi1 91.8(13) 6_565 . ?
B1 N2 Bi1 91.8(13) . . ?
B1 N1 C1 134.0(19) . . ?
B1 N1 Bi1 93.3(14) . . ?
C1 N1 Bi1 128.8(13) . . ?
N1 B1 N2 105(2) . . ?
N1 B1 C9 126(3) . . ?
N2 B1 C9 128(3) . . ?
N1 B1 Bi1 53.2(11) . . ?
N2 B1 Bi1 54.5(10) . . ?
C9 B1 Bi1 162.0(15) . . ?
C3 C1 N1 113.8(17) . . ?
C3 C1 C2 110.5(19) . . ?
N1 C1 C2 108.5(18) . . ?
C3 C1 C4 110(2) . . ?
N1 C1 C4 109.8(18) . . ?
C2 C1 C4 104.1(17) . . ?
C1 C2 H2A 109.5 . . ?
C1 C2 H2B 109.5 . . ?
H2A C2 H2B 109.5 . . ?
C1 C2 H2C 109.5 . . ?
H2A C2 H2C 109.5 . . ?
H2B C2 H2C 109.5 . . ?
C1 C3 H3A 109.5 . . ?
C1 C3 H3B 109.5 . . ?
H3A C3 H3B 109.5 . . ?
C1 C3 H3C 109.5 . . ?
H3A C3 H3C 109.5 . . ?
H3B C3 H3C 109.5 . . ?
C1 C4 H4A 109.5 . . ?
C1 C4 H4B 109.5 . . ?
H4A C4 H4B 109.5 . . ?
C1 C4 H4C 109.5 . . ?
H4A C4 H4C 109.5 . . ?
H4B C4 H4C 109.5 . . ?
N2 C5 C7 108.3(17) . . ?
N2 C5 C8 104(2) . . ?
C7 C5 C8 114(2) . . ?
N2 C5 C6 111.2(16) . . ?
C7 C5 C6 108(2) . . ?
C8 C5 C6 111(2) . . ?
C5 C6 H6A 109.5 . . ?
C5 C6 H6B 109.5 . . ?
H6A C6 H6B 109.5 . . ?
C5 C6 H6C 109.5 . . ?
H6A C6 H6C 109.5 . . ?
H6B C6 H6C 109.5 . . ?
C5 C7 H7A 109.5 . . ?
C5 C7 H7B 109.5 . . ?
H7A C7 H7B 109.5 . . ?
C5 C7 H7C 109.5 . . ?
H7A C7 H7C 109.5 . . ?
H7B C7 H7C 109.5 . . ?
C5 C8 H8A 109.5 . . ?
C5 C8 H8B 109.5 . . ?
H8A C8 H8B 109.5 . . ?
C5 C8 H8C 109.5 . . ?
H8A C8 H8C 109.5 . . ?
H8B C8 H8C 109.5 . . ?
C14 C9 C10 115(2) . . ?
C14 C9 B1 124.7(18) . . ?
C10 C9 B1 120(2) . . ?
C11 C10 C9 123(2) . . ?
C11 C10 H10 118.5 . . ?
C9 C10 H10 118.5 . . ?
C10 C11 C12 120(2) . . ?
C10 C11 H11 120.0 . . ?
C12 C11 H11 120.0 . . ?
C13 C12 C11 118(2) . . ?
C13 C12 H12 120.9 . . ?
C11 C12 H12 120.9 . . ?
C12 C13 C14 120(2) . . ?
C12 C13 H13 119.9 . . ?
C14 C13 H13 119.9 . . ?
C9 C14 C13 123(2) . . ?
C9 C14 H14 118.3 . . ?
C13 C14 H14 118.3 . . ?

loop_
_geom_bond_atom_site_label_1
_geom_bond_atom_site_label_2
_geom_bond_distance
_geom_bond_site_symmetry_2
_geom_bond_publ_flag
Bi1 N1 2.112(17) 6_565 ?
Bi1 N1 2.112(17) . ?
Bi1 N2 2.145(11) . ?
Bi1 B1 2.63(3) 6_565 ?
Bi1 B1 2.63(3) . ?
Bi1 Cl1 2.638(5) 6_565 ?
Bi1 Cl1 2.638(5) . ?
N2 C5 1.46(2) 6_565 ?
N2 C5 1.46(2) . ?
N2 B1 1.46(3) 6_565 ?
N2 B1 1.46(3) . ?
N1 B1 1.46(4) . ?
N1 C1 1.49(3) . ?
B1 C9 1.54(4) . ?
C1 C3 1.48(3) . ?
C1 C2 1.53(3) . ?
C1 C4 1.55(3) . ?
C2 H2A 0.9800 . ?
C2 H2B 0.9800 . ?
C2 H2C 0.9800 . ?
C3 H3A 0.9800 . ?
C3 H3B 0.9800 . ?
C3 H3C 0.9800 . ?
C4 H4A 0.9800 . ?
C4 H4B 0.9800 . ?
C4 H4C 0.9800 . ?
C5 C7 1.47(3) . ?
C5 C8 1.48(4) . ?
C5 C6 1.52(3) . ?
C6 H6A 0.9800 . ?
C6 H6B 0.9800 . ?
C6 H6C 0.9800 . ?
C7 H7A 0.9800 . ?
C7 H7B 0.9800 . ?
C7 H7C 0.9800 . ?
C8 H8A 0.9800 . ?
C8 H8B 0.9800 . ?
C8 H8C 0.9800 . ?
C9 C14 1.39(3) . ?
C9 C10 1.40(3) . ?
C10 C11 1.39(3) . ?
C10 H10 0.9500 . ?
C11 C12 1.40(3) . ?
C11 H11 0.9500 . ?
C12 C13 1.39(3) . ?
C12 H12 0.9500 . ?
C13 C14 1.39(3) . ?
C13 H13 0.9500 . ?
C14 H14 0.9500 . ?

loop_
_geom_torsion_atom_site_label_1
_geom_torsion_atom_site_label_2
_geom_torsion_atom_site_label_3
_geom_torsion_atom_site_label_4
_geom_torsion
_geom_torsion_site_symmetry_1
_geom_torsion_site_symmetry_2
_geom_torsion_site_symmetry_3
_geom_torsion_site_symmetry_4
_geom_torsion_publ_flag
N1 Bi1 N2 C5 170.4(14) 6_565 . . 6_565 ?
N1 Bi1 N2 C5 -37.7(13) . . . 6_565 ?
B1 Bi1 N2 C5 158.4(19) 6_565 . . 6_565 ?
B1 Bi1 N2 C5 -25.6(14) . . . 6_565 ?
Cl1 Bi1 N2 C5 -96.6(13) 6_565 . . 6_565 ?
Cl1 Bi1 N2 C5 -130.6(13) . . . 6_565 ?
N1 Bi1 N2 C5 37.7(13) 6_565 . . . ?
N1 Bi1 N2 C5 -170.4(14) . . . . ?
B1 Bi1 N2 C5 25.6(14) 6_565 . . . ?
B1 Bi1 N2 C5 -158.4(19) . . . . ?
Cl1 Bi1 N2 C5 130.6(13) 6_565 . . . ?
Cl1 Bi1 N2 C5 96.6(13) . . . . ?
N1 Bi1 N2 B1 12.0(11) 6_565 . . 6_565 ?
N1 Bi1 N2 B1 164.0(12) . . . 6_565 ?
B1 Bi1 N2 B1 176(2) . . . 6_565 ?
Cl1 Bi1 N2 B1 105.0(10) 6_565 . . 6_565 ?
Cl1 Bi1 N2 B1 71.0(10) . . . 6_565 ?
N1 Bi1 N2 B1 -164.0(12) 6_565 . . . ?
N1 Bi1 N2 B1 -12.0(11) . . . . ?
B1 Bi1 N2 B1 -176(2) 6_565 . . . ?
Cl1 Bi1 N2 B1 -71.0(10) 6_565 . . . ?
Cl1 Bi1 N2 B1 -105.0(10) . . . . ?
N1 Bi1 N1 B1 43.7(16) 6_565 . . . ?
N2 Bi1 N1 B1 12.1(11) . . . . ?
B1 Bi1 N1 B1 21.0(10) 6_565 . . . ?
Cl1 Bi1 N1 B1 125.8(12) 6_565 . . . ?
Cl1 Bi1 N1 B1 110.4(11) . . . . ?
N1 Bi1 N1 C1 -156.4(12) 6_565 . . . ?
N2 Bi1 N1 C1 172.0(17) . . . . ?
B1 Bi1 N1 C1 -179.1(16) 6_565 . . . ?
B1 Bi1 N1 C1 160(2) . . . . ?
Cl1 Bi1 N1 C1 -74.3(15) 6_565 . . . ?
Cl1 Bi1 N1 C1 -89.7(16) . . . . ?
C1 N1 B1 N2 -175.0(19) . . . . ?
Bi1 N1 B1 N2 -17.0(14) . . . . ?
C1 N1 B1 C9 0(3) . . . . ?
Bi1 N1 B1 C9 157.6(19) . . . . ?
C1 N1 B1 Bi1 -158(2) . . . . ?
C5 N2 B1 N1 170(2) 6_565 . . . ?
C5 N2 B1 N1 174.7(16) . . . . ?
Bi1 N2 B1 N1 16.7(14) . . . . ?
C5 N2 B1 C9 -4.5(19) 6_565 . . . ?
C5 N2 B1 C9 0(3) . . . . ?
Bi1 N2 B1 C9 -158(2) . . . . ?
C5 N2 B1 Bi1 153.2(15) 6_565 . . . ?
C5 N2 B1 Bi1 158.0(19) . . . . ?
N1 Bi1 B1 N1 -145.0(14) 6_565 . . . ?
N2 Bi1 B1 N1 -159.8(18) . . . . ?
B1 Bi1 B1 N1 -157.4(10) 6_565 . . . ?
Cl1 Bi1 B1 N1 -48.3(11) 6_565 . . . ?
Cl1 Bi1 B1 N1 -76.5(12) . . . . ?
N1 Bi1 B1 N2 14.8(11) 6_565 . . . ?
N1 Bi1 B1 N2 159.8(18) . . . . ?
B1 Bi1 B1 N2 2.4(12) 6_565 . . . ?
Cl1 Bi1 B1 N2 111.5(9) 6_565 . . . ?
Cl1 Bi1 B1 N2 83.3(10) . . . . ?
N1 Bi1 B1 C9 121(7) 6_565 . . . ?
N1 Bi1 B1 C9 -94(7) . . . . ?
N2 Bi1 B1 C9 106(7) . . . . ?
B1 Bi1 B1 C9 108(7) 6_565 . . . ?
Cl1 Bi1 B1 C9 -143(7) 6_565 . . . ?
Cl1 Bi1 B1 C9 -171(7) . . . . ?
B1 N1 C1 C3 72(3) . . . . ?
Bi1 N1 C1 C3 -79(2) . . . . ?
B1 N1 C1 C2 -51(3) . . . . ?
Bi1 N1 C1 C2 157.4(13) . . . . ?
B1 N1 C1 C4 -164(2) . . . . ?
Bi1 N1 C1 C4 44(2) . . . . ?
C5 N2 C5 C7 66(2) 6_565 . . . ?
B1 N2 C5 C7 -110(2) 6_565 . . . ?
B1 N2 C5 C7 63(3) . . . . ?
Bi1 N2 C5 C7 -147.1(16) . . . . ?
C5 N2 C5 C8 -171.8(13) 6_565 . . . ?
B1 N2 C5 C8 11.7(18) 6_565 . . . ?
B1 N2 C5 C8 -175.3(19) . . . . ?
Bi1 N2 C5 C8 -25(2) . . . . ?
C5 N2 C5 C6 -52(2) 6_565 . . . ?
B1 N2 C5 C6 131(3) 6_565 . . . ?
B1 N2 C5 C6 -56(3) . . . . ?
Bi1 N2 C5 C6 94(2) . . . . ?
N1 B1 C9 C14 97(3) . . . . ?
N2 B1 C9 C14 -89(3) . . . . ?
Bi1 B1 C9 C14 178(6) . . . . ?
N1 B1 C9 C10 -83(3) . . . . ?
N2 B1 C9 C10 90(3) . . . . ?
Bi1 B1 C9 C10 -3(9) . . . . ?
C14 C9 C10 C11 -3(4) . . . . ?
B1 C9 C10 C11 178(3) . . . . ?
C9 C10 C11 C12 2(4) . . . . ?
C10 C11 C12 C13 -3(4) . . . . ?
C11 C12 C13 C14 4(4) . . . . ?
C10 C9 C14 C13 5(4) . . . . ?
B1 C9 C14 C13 -176(3) . . . . ?
C12 C13 C14 C9 -6(4) . . . . ?
